data_7202433
loop_
_publ_author_name
'Capacci-Daniel, Christina'
'Dehghan, Shoaleh'
'Wurster, Victoria M.'
'Basile, Joseph A.'
'Hiremath, Rupa'
'Sarjeant, Amy A.'
'Swift, Jennifer A.'

_publ_section_title
;
 Halogen/methyl exchange in a series of isostructural
 1,3-bis(m-dihalophenyl)ureas
;
_journal_issue 12
_journal_name_full CrystEngComm
_journal_page_first 1875
_journal_paper_doi 10.1039/b812138a
_journal_volume 10
_journal_year 2008
_chemical_formula_moiety 'C14 H13 Br N2 O'
_chemical_formula_sum 'C14 H13 Br N2 O'
_chemical_formula_weight 305.17
_chemical_melting_point 247.5
_chemical_name_common mBrMePU
_chemical_name_systematic '1-(m-bromophenyl)-3-(m-tolyl) urea'
_space_group_IT_number 18
_symmetry_cell_setting orthorhombic
_symmetry_Int_Tables_number 18
_symmetry_space_group_name_Hall 'P 2 2ab'
_symmetry_space_group_name_H-M 'P 21 21 2'
_atom_sites_solution_hydrogens geom
_atom_sites_solution_primary direct
_atom_sites_solution_secondary difmap
_audit_creation_date
;
'Wed Nov 01 11:40:40 2006'
;
_audit_creation_method SHELXL-97
_cell_angle_alpha 90.00
_cell_angle_beta 90.00
_cell_angle_gamma 90.00
_cell_formula_units_Z 2
_cell_length_a 9.5770(16)
_cell_length_b 14.612(6)
_cell_length_c 4.5572(7)
_cell_measurement_reflns_used 3368
_cell_measurement_temperature 110
_cell_measurement_theta_max 27.4991
_cell_measurement_theta_min 4.1699
_cell_volume 637.7(3)
_computing_cell_refinement 'Oxford Diffraction CrysAlis RED'
_computing_data_collection 'Oxford Diffraction CrysAlis CCD'
_computing_data_reduction 'Oxford Diffraction CrysAlis RED'
_computing_molecular_graphics 'Sheldrick, G.M. (2000). SHELXTL v6.10.'
_computing_publication_material 'Sheldrick, G.M. (2000). SHELXTL v6.10.'
_computing_structure_refinement 'Sheldrick, G.M. (2000). SHELXTL v6.10.'
_computing_structure_solution 'Sheldrick, G.M. (2000). SHELXTL v6.10.'
_diffrn_ambient_temperature 110
_diffrn_detector_area_resol_mean 15.9890
_diffrn_measured_fraction_theta_full 0.996
_diffrn_measured_fraction_theta_max 0.996
_diffrn_measurement_details 'see scan set'
_diffrn_measurement_device Kappa
_diffrn_measurement_device_type Xcalibur3
_diffrn_measurement_method 'omega phi scans'
_diffrn_orient_matrix_UB_11 -0.0408943476
_diffrn_orient_matrix_UB_12 -0.0697893338
_diffrn_orient_matrix_UB_13 0.0097873498
_diffrn_orient_matrix_UB_21 -0.0024384520
_diffrn_orient_matrix_UB_22 0.0158965117
_diffrn_orient_matrix_UB_23 0.0473556473
_diffrn_orient_matrix_UB_31 -0.1499387900
_diffrn_orient_matrix_UB_32 0.0187449249
_diffrn_orient_matrix_UB_33 -0.0034363117
_diffrn_radiation_monochromator graphite
_diffrn_radiation_probe x-ray
_diffrn_radiation_source 'Enhance (Mo) X-ray Source'
_diffrn_radiation_type 'Mo K\a'
_diffrn_radiation_wavelength 0.71073
_diffrn_reflns_av_R_equivalents 0.0525
_diffrn_reflns_av_sigmaI/netI 0.0430
_diffrn_reflns_limit_h_max 12
_diffrn_reflns_limit_h_min -12
_diffrn_reflns_limit_k_max 19
_diffrn_reflns_limit_k_min -19
_diffrn_reflns_limit_l_max 5
_diffrn_reflns_limit_l_min -5
_diffrn_reflns_number 5296
_diffrn_reflns_theta_full 27.60
_diffrn_reflns_theta_max 27.60
_diffrn_reflns_theta_min 4.26
_diffrn_source_current 40
_diffrn_source_power 2
_diffrn_source_voltage 50
_diffrn_standards_interval_count 0
_diffrn_standards_interval_time 0
_exptl_absorpt_coefficient_mu 3.212
_exptl_absorpt_correction_T_max 0.888
_exptl_absorpt_correction_T_min 0.475
_exptl_absorpt_correction_type analytical
_exptl_absorpt_process_details
;
CrysAlis RED, Oxford Diffraction Ltd.,
Version 1.171.30.5 (release 12-06-2006 CrysAlis171 .NET)
(compiled Jun 12 2006,17:01:16)
Analytical numeric absorption correction using a multifaceted crystal
model based on expressions derived by R.C. Clark & J.S. Reid.
(Clark, R. C. & Reid, J. S. (1995). Acta Cryst. A51, 887-897)
;
_exptl_crystal_colour colorless
_exptl_crystal_density_diffrn 1.589
_exptl_crystal_density_method 'not measured'
_exptl_crystal_description needle
_exptl_crystal_F_000 308
_exptl_crystal_recrystallization_method benzene
_exptl_crystal_size_max 0.2424
_exptl_crystal_size_mid 0.0805
_exptl_crystal_size_min 0.0127
_refine_diff_density_max 0.339
_refine_diff_density_min -0.544
_refine_diff_density_rms 0.087
_refine_ls_abs_structure_details 'Flack H D (1983), Acta Cryst. A39, 876-881'
_refine_ls_abs_structure_Flack 0.06(3)
_refine_ls_extinction_method none
_refine_ls_goodness_of_fit_ref 1.217
_refine_ls_hydrogen_treatment mixed
_refine_ls_matrix_type full
_refine_ls_number_parameters 79
_refine_ls_number_reflns 1476
_refine_ls_number_restraints 2
_refine_ls_restrained_S_all 1.221
_refine_ls_R_factor_all 0.0599
_refine_ls_R_factor_gt 0.0543
_refine_ls_shift/su_max 0.000
_refine_ls_shift/su_mean 0.000
_refine_ls_structure_factor_coef Fsqd
_refine_ls_weighting_details 'calc w=1/[\s^2^(Fo^2^)+(0.0000P)^2^+2.1196P] where P=(Fo^2^+2Fc^2^)/3'
_refine_ls_weighting_scheme calc
_refine_ls_wR_factor_gt 0.1205
_refine_ls_wR_factor_ref 0.1222
_reflns_number_gt 1343
_reflns_number_total 1476
_reflns_threshold_expression >2sigma(I)
_cod_data_source_file b812138a.txt
_cod_data_source_block mBrMePU
_cod_database_code 7202433
_audit_creation_method_reference
;
CrysAlis RED, Oxford Diffraction Ltd.,
Version 1.171.30.5 (release 12-06-2006 CrysAlis171 .NET)
(compiled Jun 12 2006,17:01:16)
;
_computing_data_collection_reference
;
CrysAlis CCD, Oxford Diffraction Ltd.,
Version 1.171.30.5 (release 12-06-2006 CrysAlis171 .NET)
(compiled Jun 12 2006,17:01:16)
;
_computing_cell_refinment_reference
;
CrysAlis RED, Oxford Diffraction Ltd.,
Version 1.171.30.5 (release 12-06-2006 CrysAlis171 .NET)
(compiled Jun 12 2006,17:01:16)
;
_computing_data_reduction_reference
;
CrysAlis RED, Oxford Diffraction Ltd.,
Version 1.171.30.5 (release 12-06-2006 CrysAlis171 .NET)
(compiled Jun 12 2006,17:01:16)
;
_cell_measurement_resolution_max 0.77

loop_
_symmetry_equiv_pos_as_xyz
'x, y, z'
'-x, -y, z'
'x+1/2, -y+1/2, -z'
'-x+1/2, y+1/2, -z'

loop_
_atom_site_label
_atom_site_type_symbol
_atom_site_fract_x
_atom_site_fract_y
_atom_site_fract_z
_atom_site_U_iso_or_equiv
_atom_site_adp_type
_atom_site_occupancy
_atom_site_symmetry_multiplicity
_atom_site_calc_flag
_atom_site_refinement_flags
_atom_site_disorder_assembly
_atom_site_disorder_group
N1 N 0.4423(4) 0.0688(2) 0.4477(9) 0.0180(7) Uani 1 1 d . . .
O1 O 0.5000 0.0000 0.0202(10) 0.0216(10) Uani 1 2 d S . .
C2 C 0.3654(5) 0.1406(3) 0.3279(9) 0.0162(9) Uani 1 1 d . . .
C3 C 0.3910(5) 0.2296(3) 0.4268(12) 0.0202(9) Uani 1 1 d . A .
H3 H 0.4605 0.2406 0.5714 0.024 Uiso 1 1 calc R . .
C1 C 0.5000 0.0000 0.2918(15) 0.0179(13) Uani 1 2 d S . .
C4 C 0.3138(5) 0.3024(3) 0.3117(11) 0.0253(11) Uani 1 1 d D . .
C5 C 0.2115(5) 0.2884(3) 0.1035(12) 0.0272(11) Uani 1 1 d . A .
H5 H 0.1594 0.3383 0.0269 0.033 Uiso 1 1 calc R . .
C7 C 0.2620(5) 0.1255(3) 0.1195(10) 0.0226(10) Uani 1 1 d . A .
H7 H 0.2431 0.0651 0.0535 0.027 Uiso 1 1 calc R . .
C6 C 0.1862(5) 0.1987(3) 0.0076(11) 0.0276(11) Uani 1 1 d . . .
H6 H 0.1162 0.1879 -0.1360 0.033 Uiso 1 1 calc R A .
Br1 Br 0.3510(6) 0.4201(1) 0.4454(5) 0.0303(9) Uani 0.50 1 d PD A 1
C8 C 0.3576(3) 0.3978(1) 0.4011(2) 0.202(6) Uani 0.50 1 d PD A 2
H8A H 0.3848 0.4326 0.2264 0.304 Uiso 0.50 1 calc PR A 2
H8B H 0.4370 0.3941 0.5363 0.304 Uiso 0.50 1 calc PR A 2
H8C H 0.2794 0.4286 0.4986 0.304 Uiso 0.50 1 calc PR A 2
H1 H 0.471(6) 0.062(4) 0.651(16) 0.05(2) Uiso 1 1 d . . .

loop_
_atom_site_aniso_label
_atom_site_aniso_U_11
_atom_site_aniso_U_22
_atom_site_aniso_U_33
_atom_site_aniso_U_23
_atom_site_aniso_U_13
_atom_site_aniso_U_12
N1 0.0277(19) 0.0128(16) 0.0135(16) -0.0048(16) -0.0013(17) 0.0037(14)
O1 0.035(3) 0.022(2) 0.008(3) 0.000 0.000 0.0074(19)
C2 0.020(2) 0.0167(18) 0.0113(19) 0.0006(15) 0.0023(18) 0.0013(18)
C3 0.024(2) 0.0173(19) 0.019(2) 0.0010(18) 0.002(2) 0.0019(16)
C1 0.022(3) 0.014(3) 0.018(4) 0.000 0.000 -0.002(2)
C4 0.028(3) 0.022(2) 0.026(3) 0.008(2) 0.009(2) 0.0018(19)
C5 0.027(2) 0.027(2) 0.027(3) 0.012(2) 0.006(2) 0.0117(19)
C7 0.030(2) 0.020(2) 0.018(2) 0.0012(17) 0.001(2) 0.0016(18)
C6 0.027(2) 0.033(2) 0.022(3) 0.0040(19) -0.003(2) 0.0065(19)
Br1 0.036 0.015 0.040 0.001 0.005 0.004
C8 0.299 0.090 0.219 -0.045 -0.180 -0.010

loop_
_atom_type_symbol
_atom_type_description
_atom_type_scat_dispersion_real
_atom_type_scat_dispersion_imag
_atom_type_scat_source
C C 0.0033 0.0016 'International Tables Vol C Tables 4.2.6.8 and 6.1.1.4'
H H 0.0000 0.0000 'International Tables Vol C Tables 4.2.6.8 and 6.1.1.4'
N N 0.0061 0.0033 'International Tables Vol C Tables 4.2.6.8 and 6.1.1.4'
O O 0.0106 0.0060 'International Tables Vol C Tables 4.2.6.8 and 6.1.1.4'
Br Br -0.2901 2.4595 'International Tables Vol C Tables 4.2.6.8 and 6.1.1.4'

loop_
_exptl_crystal_face_index_h
_exptl_crystal_face_index_k
_exptl_crystal_face_index_l
_exptl_crystal_face_perp_dist
-11.00 11.00 0.00 0.0281
-10.00 -12.00 0.00 0.0127
13.00 -10.00 0.00 0.0279
2.00 3.00 6.00 0.2403
19.00 5.00 0.00 0.0329
7.00 13.00 0.00 0.0269
2.00 1.00 -6.00 0.2424
-20.00 3.00 0.00 0.0326

loop_
_geom_angle_atom_site_label_1
_geom_angle_atom_site_label_2
_geom_angle_atom_site_label_3
_geom_angle
_geom_angle_site_symmetry_1
_geom_angle_site_symmetry_3
_geom_angle_publ_flag
C1 N1 C2 124.8(4) . . ?
C1 N1 H1 108(3) . . ?
C2 N1 H1 127(4) . . ?
C7 C2 N1 121.7(4) . . ?
C7 C2 C3 119.5(4) . . ?
N1 C2 C3 118.8(4) . . ?
C4 C3 C2 119.6(4) . . ?
C4 C3 H3 120.2 . . ?
C2 C3 H3 120.2 . . ?
O1 C1 N1 121.8(3) . . ?
O1 C1 N1 121.8(3) . 2_655 ?
N1 C1 N1 116.5(6) . 2_655 ?
C5 C4 C3 121.4(4) . . ?
C5 C4 C8 121.3(4) . . ?
C3 C4 C8 117.0(4) . . ?
C5 C4 Br1 119.9(3) . . ?
C3 C4 Br1 118.7(4) . . ?
C4 C5 C6 118.4(4) . . ?
C4 C5 H5 120.8 . . ?
C6 C5 H5 120.8 . . ?
C2 C7 C6 120.1(4) . . ?
C2 C7 H7 120.0 . . ?
C6 C7 H7 120.0 . . ?
C7 C6 C5 121.0(5) . . ?
C7 C6 H6 119.5 . . ?
C5 C6 H6 119.5 . . ?
C4 C8 H8A 109.5 . . ?
C4 C8 H8B 109.5 . . ?
H8A C8 H8B 109.5 . . ?
C4 C8 H8C 109.5 . . ?
H8A C8 H8C 109.5 . . ?
H8B C8 H8C 109.5 . . ?

loop_
_geom_bond_atom_site_label_1
_geom_bond_atom_site_label_2
_geom_bond_distance
_geom_bond_site_symmetry_2
_geom_bond_publ_flag
N1 C1 1.349(5) . ?
N1 C2 1.393(5) . ?
N1 H1 0.97(7) . ?
O1 C1 1.238(8) . ?
C2 C7 1.389(6) . ?
C2 C3 1.399(5) . ?
C3 C4 1.397(6) . ?
C3 H3 0.9500 . ?
C1 N1 1.349(5) 2_655 ?
C4 C5 1.380(7) . ?
C4 C8 1.512(4) . ?
C4 Br1 1.859(4) . ?
C5 C6 1.402(7) . ?
C5 H5 0.9500 . ?
C7 C6 1.390(6) . ?
C7 H7 0.9500 . ?
C6 H6 0.9500 . ?
C8 H8A 0.9800 . ?
C8 H8B 0.9800 . ?
C8 H8C 0.9800 . ?

loop_
_diffrn_scan_number
_diffrn_scan_type
_diffrn_scan_start
_diffrn_scan_end
_diffrn_scan_width
_diffrn_scan_exptime
_diffrn_scan_omega
_diffrn_scan_theta
_diffrn_scan_kappa
_diffrn_scan_phi
_diffrn_scan_omega1
_diffrn_scan_theta1
_diffrn_scan_frames
1 omega -7.00 45.00 1.00 60.00 - 24.85 75.00 240.00 0.00 0.00 52
2 omega 28.00 74.00 1.00 60.00 - 24.85 -107.00 117.00 0.00 0.00 46
3 omega 45.00 96.00 1.00 60.00 - 24.85 75.00 240.00 0.00 0.00 51
4 omega -7.00 28.00 1.00 60.00 - 24.85 -107.00 143.00 0.00 0.00 35
5 omega -49.00 -21.00 1.00 60.00 - 24.85 147.00 102.00 0.00 0.00 28
6 omega -41.00 3.00 1.00 60.00 - -25.62 125.00 140.00 0.00 0.00 44
7 phi 0.00 180.00 1.00 60.00 0.00 -30.00 45.00 - 0.00 0.00 180
8 omega -68.00 -29.00 1.00 60.00 - -32.00 31.00 0.00 0.00 0.00 39
